data_4101453
loop_
_publ_author_name
'Deng, Liang'
'Chan, Hoi-Shan'
'Xie, Zuowei'

_publ_section_title
;
 Synthesis, structure, and reactivity of 13-vertex carboranes and
 14-vertex metallacarboranes.
;
_journal_issue 15
_journal_name_full 'Journal of the American Chemical Society'
_journal_page_first 5219
_journal_page_last 5230
_journal_paper_doi 10.1021/ja0605772
_journal_volume 128
_journal_year 2006
_chemical_formula_sum 'C11 H29 B11'
_chemical_formula_weight 280.25
_chemical_name_systematic
; 
 ? 
;
_space_group_IT_number 62
_symmetry_cell_setting orthorhombic
_symmetry_space_group_name_Hall '-P 2ac 2n'
_symmetry_space_group_name_H-M 'P n m a'
_atom_sites_solution_hydrogens geom
_atom_sites_solution_primary direct
_atom_sites_solution_secondary difmap
_audit_creation_method SHELXL-97
_cell_angle_alpha 90.00
_cell_angle_beta 90.00
_cell_angle_gamma 90.00
_cell_formula_units_Z 4
_cell_length_a 13.549(12)
_cell_length_b 10.789(9)
_cell_length_c 12.519(11)
_cell_measurement_temperature 293(2)
_cell_volume 1830(3)
_computing_cell_refinement 'BRUKER SMART CCD DIFFRACTOMETER'
_computing_data_collection 'BRUKER SMART CCD DIFFRACTOMETER'
_computing_data_reduction 'BRUKER SMART CCD DIFFRACTOMETER'
_computing_molecular_graphics 'SIEMENS SHELXTL'
_computing_publication_material 'SIEMENS SHELXTL'
_computing_structure_refinement 'SHELXL-97 (Sheldrick, 1997)'
_computing_structure_solution 'SHELXS-97 (Sheldrick, 1990)'
_diffrn_ambient_temperature 293(2)
_diffrn_measured_fraction_theta_full 0.995
_diffrn_measured_fraction_theta_max 0.995
_diffrn_measurement_device_type 'BRUKER SMART CCD DIFFRACTOMETER'
_diffrn_measurement_method 'OMEGA SCAN'
_diffrn_radiation_monochromator graphite
_diffrn_radiation_source 'fine-focus sealed tube'
_diffrn_radiation_type MoK\a
_diffrn_radiation_wavelength 0.71073
_diffrn_reflns_av_R_equivalents 0.0196
_diffrn_reflns_av_sigmaI/netI 0.0143
_diffrn_reflns_limit_h_max 15
_diffrn_reflns_limit_h_min -15
_diffrn_reflns_limit_k_max 12
_diffrn_reflns_limit_k_min -12
_diffrn_reflns_limit_l_max 14
_diffrn_reflns_limit_l_min -11
_diffrn_reflns_number 8664
_diffrn_reflns_theta_full 24.00
_diffrn_reflns_theta_max 24.00
_diffrn_reflns_theta_min 2.49
_exptl_absorpt_coefficient_mu 0.047
_exptl_absorpt_correction_T_max 1.0000
_exptl_absorpt_correction_T_min 0.815399
_exptl_absorpt_correction_type SADABS
_exptl_crystal_colour COLOURLESS
_exptl_crystal_density_diffrn 1.017
_exptl_crystal_density_method 'not measured'
_exptl_crystal_description BLOCK
_exptl_crystal_F_000 600
_exptl_crystal_size_max 0.50
_exptl_crystal_size_mid 0.40
_exptl_crystal_size_min 0.30
_refine_diff_density_max 0.510
_refine_diff_density_min -0.273
_refine_diff_density_rms 0.071
_refine_ls_extinction_method none
_refine_ls_goodness_of_fit_ref 1.610
_refine_ls_hydrogen_treatment mixed
_refine_ls_matrix_type full
_refine_ls_number_parameters 136
_refine_ls_number_reflns 1523
_refine_ls_number_restraints 0
_refine_ls_restrained_S_all 1.610
_refine_ls_R_factor_all 0.1005
_refine_ls_R_factor_gt 0.0917
_refine_ls_shift/su_max 0.001
_refine_ls_shift/su_mean 0.000
_refine_ls_structure_factor_coef Fsqd
_refine_ls_weighting_details 'calc w=1/[\s^2^(Fo^2^)+(0.2000P)^2^+0.0000P] where P=(Fo^2^+2Fc^2^)/3'
_refine_ls_weighting_scheme calc
_refine_ls_wR_factor_gt 0.3110
_refine_ls_wR_factor_ref 0.3372
_reflns_number_gt 1269
_reflns_number_total 1523
_reflns_threshold_expression >2sigma(I)
_cod_data_source_file ja0605772si20060125_040455.cif
_cod_data_source_block 10
_cod_depositor_comments
;
The following automatic conversions were performed:
'_symmetry_cell_setting' value 'Orthorhombic' changed to 'orthorhombic'
according to '/home/saulius/struct/CIF-dictionaries/cif_core.dic'
dictionary named 'cif_core.dic' version 2.4.1 from 2010-06-29.

Automatic conversion script
Id: cif_fix_enum 1527 2010-12-29 10:47:43Z saulius 
;
_cod_original_sg_symbol_H-M Pnma
_cod_database_code 4101453

loop_
_symmetry_equiv_pos_as_xyz
'x, y, z'
'-x+1/2, -y, z+1/2'
'-x, y+1/2, -z'
'x+1/2, -y+1/2, -z+1/2'
'-x, -y, -z'
'x-1/2, y, -z-1/2'
'x, -y-1/2, z'
'-x-1/2, y-1/2, z-1/2'

loop_
_atom_site_label
_atom_site_type_symbol
_atom_site_fract_x
_atom_site_fract_y
_atom_site_fract_z
_atom_site_U_iso_or_equiv
_atom_site_adp_type
_atom_site_occupancy
_atom_site_symmetry_multiplicity
_atom_site_calc_flag
_atom_site_refinement_flags
B3 B 0.30816(19) 0.1135(2) 0.96867(19) 0.0495(9) Uani 1 1 d .
H3 H 0.3394 0.0242 0.9429 0.059 Uiso 1 1 calc R
B4 B 0.2680(3) 0.2500 0.8844(3) 0.0480(10) Uani 1 2 d S
H4 H 0.2605 0.2500 0.7969 0.058 Uiso 1 2 calc SR
B7 B 0.3583(2) 0.1644(2) 1.1051(2) 0.0499(9) Uani 1 1 d .
H7 H 0.4087 0.1027 1.1489 0.060 Uiso 1 1 calc R
B8 B 0.23403(19) 0.1167(2) 1.08700(18) 0.0436(8) Uani 1 1 d .
B9 B 0.18177(16) 0.1673(2) 0.96327(17) 0.0403(8) Uani 1 1 d .
B12 B 0.2625(3) 0.2500 1.1675(3) 0.0462(10) Uani 1 2 d S
B13 B 0.1564(3) 0.2500 1.0830(3) 0.0436(10) Uani 1 2 d S
C1 C 0.3732(4) 0.2500 0.9113(4) 0.0280(13) Uani 0.50 2 d SP
C2 C 0.4161(5) 0.2500 1.0184(5) 0.060(3) Uani 0.50 2 d SP
C3 C 0.5268(5) 0.2086(9) 1.0011(6) 0.052(3) Uani 0.25 1 d P
C4 C 0.5496(4) 0.2500 0.8951(6) 0.131(3) Uani 1 2 d S
C5 C 0.4543(6) 0.2500 0.8289(6) 0.056(2) Uani 0.50 2 d SP
C8 C 0.2033(2) -0.0124(3) 1.1381(2) 0.0722(10) Uani 1 1 d .
H8A H 0.1910 -0.0714 1.0823 0.108 Uiso 1 1 calc R
H8B H 0.1445 -0.0018 1.1800 0.108 Uiso 1 1 calc R
H8C H 0.2556 -0.0420 1.1830 0.108 Uiso 1 1 calc R
C9 C 0.1027(2) 0.0879(3) 0.9009(2) 0.0671(10) Uani 1 1 d .
H9A H 0.0396 0.1282 0.9049 0.101 Uiso 1 1 calc R
H9B H 0.0982 0.0070 0.9325 0.101 Uiso 1 1 calc R
H9C H 0.1222 0.0803 0.8275 0.101 Uiso 1 1 calc R
C12 C 0.2552(3) 0.2500 1.2948(3) 0.0762(12) Uani 1 2 d S
H12A H 0.2738 0.3300 1.3216 0.114 Uiso 0.50 1 calc PR
H12B H 0.2989 0.1882 1.3233 0.114 Uiso 0.50 1 calc PR
H12C H 0.1887 0.2318 1.3160 0.114 Uiso 0.50 1 calc PR
C13 C 0.0480(3) 0.2500 1.1338(3) 0.0677(12) Uani 1 2 d S
H13A H 0.0479 0.2989 1.1979 0.102 Uiso 0.50 1 calc PR
H13B H 0.0289 0.1665 1.1505 0.102 Uiso 0.50 1 calc PR
H13C H 0.0021 0.2846 1.0836 0.102 Uiso 0.50 1 calc PR
C1' C 0.3968(7) 0.1989(8) 0.9661(11) 0.131(5) Uani 0.50 1 d P
C5' C 0.4799(13) 0.165(2) 0.870(2) 0.36(2) Uani 0.50 1 d P

loop_
_atom_site_aniso_label
_atom_site_aniso_U_11
_atom_site_aniso_U_22
_atom_site_aniso_U_33
_atom_site_aniso_U_23
_atom_site_aniso_U_13
_atom_site_aniso_U_12
B3 0.0505(16) 0.0470(16) 0.0510(16) -0.0026(10) 0.0020(11) 0.0085(11)
B4 0.055(2) 0.047(2) 0.0420(19) 0.000 0.0094(15) 0.000
B7 0.0435(17) 0.0515(18) 0.0548(16) 0.0042(11) -0.0081(10) 0.0034(10)
B8 0.0440(15) 0.0449(15) 0.0419(15) 0.0055(9) -0.0014(9) -0.0043(10)
B9 0.0374(14) 0.0425(16) 0.0410(15) 0.0000(8) -0.0002(9) -0.0035(9)
B12 0.047(2) 0.0533(19) 0.0382(19) 0.000 -0.0012(14) 0.000
B13 0.037(2) 0.052(2) 0.0419(19) 0.000 0.0033(13) 0.000
C1 0.027(3) 0.029(3) 0.028(3) 0.000 0.001(2) 0.000
C2 0.019(3) 0.141(11) 0.019(3) 0.000 -0.011(2) 0.000
C3 0.007(3) 0.105(10) 0.045(4) 0.014(4) 0.001(2) 0.005(3)
C4 0.040(3) 0.222(8) 0.131(5) 0.000 0.036(3) 0.000
C5 0.041(4) 0.077(5) 0.049(4) 0.000 0.022(3) 0.000
C8 0.077(2) 0.0568(16) 0.083(2) 0.0258(13) -0.0057(14) -0.0130(13)
C9 0.0674(19) 0.0687(18) 0.0652(17) -0.0058(11) -0.0156(12) -0.0250(14)
C12 0.090(3) 0.097(3) 0.041(2) 0.000 0.0014(18) 0.000
C13 0.045(2) 0.088(3) 0.071(2) 0.000 0.0147(15) 0.000
C1' 0.082(7) 0.079(5) 0.230(15) 0.012(8) 0.095(9) 0.005(5)
C5' 0.169(15) 0.31(3) 0.61(5) -0.30(3) 0.25(2) -0.104(14)

loop_
_atom_type_symbol
_atom_type_description
_atom_type_scat_dispersion_real
_atom_type_scat_dispersion_imag
_atom_type_scat_source
C C 0.0033 0.0016 'International Tables Vol C Tables 4.2.6.8 and 6.1.1.4'
H H 0.0000 0.0000 'International Tables Vol C Tables 4.2.6.8 and 6.1.1.4'
B B 0.0013 0.0007 'International Tables Vol C Tables 4.2.6.8 and 6.1.1.4'

loop_
_geom_angle_atom_site_label_1
_geom_angle_atom_site_label_2
_geom_angle_atom_site_label_3
_geom_angle
_geom_angle_site_symmetry_1
_geom_angle_site_symmetry_3
B8 B3 B9 59.58(14) . .
B8 B3 C1 124.7(2) . .
B9 B3 C1 100.3(2) . .
B8 B3 B4 106.54(17) . .
B9 B3 B4 57.11(14) . .
C1 B3 B4 45.9(2) . .
B8 B3 B7 57.06(14) . .
B9 B3 B7 106.05(15) . .
C1 B3 B7 87.1(2) . .
B4 B3 B7 112.05(17) . .
C1 B4 B9 120.9(3) . 7_565
C1 B4 B9 120.9(3) . .
B9 B4 B9 60.51(19) 7_565 .
C1 B4 B3 65.90(18) . 7_565
B9 B4 B3 59.10(13) 7_565 7_565
B9 B4 B3 105.7(2) . 7_565
C1 B4 B3 65.90(18) . .
B9 B4 B3 105.7(2) 7_565 .
B9 B4 B3 59.10(13) . .
B3 B4 B3 102.3(2) 7_565 .
C2 B7 B8 122.4(3) . .
C2 B7 B12 110.5(2) . .
B8 B7 B12 60.85(15) . .
C2 B7 B7 55.39(19) . 7_565
B8 B7 B7 106.82(11) . 7_565
B12 B7 B7 58.63(11) . 7_565
C2 B7 B3 74.9(2) . .
B8 B7 B3 57.83(13) . .
B12 B7 B3 106.38(18) . .
B7 B7 B3 106.64(11) 7_565 .
C8 B8 B7 116.84(19) . .
C8 B8 B13 124.3(2) . .
B7 B8 B13 109.26(18) . .
C8 B8 B9 120.82(19) . .
B7 B8 B9 113.44(16) . .
B13 B8 B9 59.73(14) . .
C8 B8 B3 117.6(2) . .
B7 B8 B3 65.11(15) . .
B13 B8 B3 108.90(17) . .
B9 B8 B3 60.75(14) . .
C8 B8 B12 122.1(2) . .
B7 B8 B12 59.57(16) . .
B13 B8 B12 59.80(17) . .
B9 B8 B12 109.06(17) . .
B3 B8 B12 111.07(19) . .
C9 B9 B4 116.4(2) . .
C9 B9 B13 123.9(2) . .
B4 B9 B13 110.17(17) . .
C9 B9 B9 122.87(15) . 7_565
B4 B9 B9 59.75(9) . 7_565
B13 B9 B9 59.88(9) . 7_565
C9 B9 B8 122.12(18) . .
B4 B9 B8 112.05(19) . .
B13 B9 B8 59.95(14) . .
B9 B9 B8 107.76(11) 7_565 .
C9 B9 B3 119.1(2) . .
B4 B9 B3 63.79(16) . .
B13 B9 B3 108.21(17) . .
B9 B9 B3 108.73(11) 7_565 .
B8 B9 B3 59.67(13) . .
C12 B12 B7 119.0(2) . 7_565
C12 B12 B7 119.0(2) . .
B7 B12 B7 62.7(2) 7_565 .
C12 B12 B13 122.8(3) . .
B7 B12 B13 109.2(2) 7_565 .
B7 B12 B13 109.2(2) . .
C12 B12 B8 123.12(14) . .
B7 B12 B8 109.1(2) 7_565 .
B7 B12 B8 59.58(14) . .
B13 B12 B8 59.67(13) . .
C12 B12 B8 123.12(14) . 7_565
B7 B12 B8 59.58(14) 7_565 7_565
B7 B12 B8 109.1(2) . 7_565
B13 B12 B8 59.67(13) . 7_565
B8 B12 B8 106.2(2) . 7_565
C13 B13 B9 120.8(2) . .
C13 B13 B9 120.8(2) . 7_565
B9 B13 B9 60.24(18) . 7_565
C13 B13 B8 122.03(14) . 7_565
B9 B13 B8 108.3(2) . 7_565
B9 B13 B8 60.31(12) 7_565 7_565
C13 B13 B8 122.03(14) . .
B9 B13 B8 60.31(12) . .
B9 B13 B8 108.33(19) 7_565 .
B8 B13 B8 107.6(2) 7_565 .
C13 B13 B12 120.2(3) . .
B9 B13 B12 110.1(2) . .
B9 B13 B12 110.1(2) 7_565 .
B8 B13 B12 60.54(13) 7_565 .
B8 B13 B12 60.54(13) . .
C1' C1 C1' 72.2(15) 7_565 .
C1' C1 C2 36.1(7) 7_565 .
C1' C1 C2 36.1(7) . .
C1' C1 B4 120.1(7) 7_565 .
C1' C1 B4 120.1(7) . .
C2 C1 B4 126.8(5) . .
C1' C1 C5 104.6(7) 7_565 .
C1' C1 C5 104.6(7) . .
C2 C1 C5 109.7(6) . .
B4 C1 C5 123.5(5) . .
C1' C1 C5' 68.7(13) 7_565 7_565
C1' C1 C5' 103.8(10) . 7_565
C2 C1 C5' 86.9(11) . 7_565
B4 C1 C5' 136.0(8) . 7_565
C5 C1 C5' 37.8(10) . 7_565
C1' C1 C5' 103.8(10) 7_565 .
C1' C1 C5' 68.7(13) . .
C2 C1 C5' 86.9(11) . .
B4 C1 C5' 136.0(8) . .
C5 C1 C5' 37.8(10) . .
C5' C1 C5' 61.4(14) 7_565 .
C1' C1 B3 54.1(6) 7_565 7_565
C1' C1 B3 110.2(8) . 7_565
C2 C1 B3 80.5(3) . 7_565
B4 C1 B3 68.2(2) . 7_565
C5 C1 B3 127.54(16) . 7_565
C5' C1 B3 95.2(8) 7_565 7_565
C5' C1 B3 154.2(7) . 7_565
C1' C1 B3 110.2(8) 7_565 .
C1' C1 B3 54.1(7) . .
C2 C1 B3 80.5(3) . .
B4 C1 B3 68.2(2) . .
C5 C1 B3 127.54(16) . .
C5' C1 B3 154.2(7) 7_565 .
C5' C1 B3 95.2(8) . .
B3 C1 B3 104.7(3) 7_565 .
C1' C2 C1' 76.1(17) . 7_565
C1' C2 C1 38.1(8) . .
C1' C2 C1 38.1(8) 7_565 .
C1' C2 C3 110.6(10) . 7_565
C1' C2 C3 90.2(9) 7_565 7_565
C1 C2 C3 104.6(6) . 7_565
C1' C2 C3 90.2(9) . .
C1' C2 C3 110.6(10) 7_565 .
C1 C2 C3 104.6(6) . .
C3 C2 C3 32.8(7) 7_565 .
C1' C2 B7 134.2(10) . 7_565
C1' C2 B7 89.8(8) 7_565 7_565
C1 C2 B7 114.9(4) . 7_565
C3 C2 B7 112.8(4) 7_565 7_565
C3 C2 B7 135.2(5) . 7_565
C1' C2 B7 89.8(8) . .
C1' C2 B7 134.2(10) 7_565 .
C1 C2 B7 114.9(4) . .
C3 C2 B7 135.2(5) 7_565 .
C3 C2 B7 112.8(4) . .
B7 C2 B7 69.2(4) 7_565 .
C3 C3 C4 71.9(4) 7_565 .
C3 C3 C2 73.6(3) 7_565 .
C4 C3 C2 104.1(5) . .
C3 C3 C5' 104.8(9) 7_565 .
C4 C3 C5' 47.1(7) . .
C2 C3 C5' 82.3(6) . .
C3 C3 C1' 93.3(4) 7_565 .
C4 C3 C1' 90.2(6) . .
C2 C3 C1' 29.5(3) . .
C5' C3 C1' 55.3(6) . .
C5' C4 C5' 85(2) . 7_565
C5' C4 C3 106.1(10) . 7_565
C5' C4 C3 81.8(13) 7_565 7_565
C5' C4 C3 81.8(13) . .
C5' C4 C3 106.1(10) 7_565 .
C3 C4 C3 36.2(8) 7_565 .
C5' C4 C5 44.3(14) . .
C5' C4 C5 44.3(14) 7_565 .
C3 C4 C5 108.6(5) 7_565 .
C3 C4 C5 108.6(5) . .
C5' C5 C5' 112(3) 7_565 .
C5' C5 C1 85.0(10) 7_565 .
C5' C5 C1 85.0(10) . .
C5' C5 C4 59.1(12) 7_565 .
C5' C5 C4 59.1(12) . .
C1 C5 C4 104.1(6) . .
C5' C5 C1' 59.2(10) 7_565 7_565
C5' C5 C1' 87.3(11) . 7_565
C1 C5 C1' 27.5(4) . 7_565
C4 C5 C1' 82.1(6) . 7_565
C5' C5 C1' 87.3(11) 7_565 .
C5' C5 C1' 59.2(10) . .
C1 C5 C1' 27.5(4) . .
C4 C5 C1' 82.1(6) . .
C1' C5 C1' 32.6(5) 7_565 .
C2 C1' C1 105.8(11) . .
C2 C1' C1' 51.9(8) . 7_565
C1 C1' C1' 53.9(8) . 7_565
C2 C1' C5' 117.4(13) . .
C1 C1' C5' 80.2(15) . .
C1' C1' C5' 102.3(9) 7_565 .
C2 C1' C3 60.3(9) . .
C1 C1' C3 118.3(8) . .
C1' C1' C3 86.7(4) 7_565 .
C5' C1' C3 62.6(10) . .
C2 C1' C5 110.5(9) . .
C1 C1' C5 47.9(6) . .
C1' C1' C5 73.7(3) 7_565 .
C5' C1' C5 34.0(11) . .
C3 C1' C5 79.1(5) . .
C5 C5' C4 76.6(14) . .
C5 C5' C1' 86.8(11) . .
C4 C5' C1' 98.7(12) . .
C5 C5' C3 108.3(13) . .
C4 C5' C3 51.0(9) . .
C1' C5' C3 62.1(11) . .
C5 C5' C1 57.1(9) . .
C4 C5' C1 98.7(10) . .
C1' C5' C1 31.1(5) . .
C3 C5' C1 83.5(8) . .
C5 C5' C5' 34.0(13) . 7_565
C4 C5' C5' 47.5(12) . 7_565
C1' C5' C5' 77.7(9) . 7_565
C3 C5' C5' 75.2(9) . 7_565
C1 C5' C5' 59.3(7) . 7_565

loop_
_geom_bond_atom_site_label_1
_geom_bond_atom_site_label_2
_geom_bond_distance
_geom_bond_site_symmetry_2
B3 B8 1.790(4) .
B3 B9 1.810(4) .
B3 C1 1.861(4) .
B3 B4 1.892(4) .
B3 B7 1.918(4) .
B4 C1 1.465(7) .
B4 B9 1.771(4) 7_565
B4 B9 1.771(4) .
B4 B3 1.892(4) 7_565
B7 C2 1.627(7) .
B7 B8 1.775(4) .
B7 B12 1.775(4) .
B7 B7 1.848(6) 7_565
B8 C8 1.589(3) .
B8 B13 1.782(3) .
B8 B9 1.788(3) .
B8 B12 1.798(3) .
B9 C9 1.578(3) .
B9 B13 1.778(4) .
B9 B9 1.784(5) 7_565
B12 C12 1.596(5) .
B12 B7 1.775(4) 7_565
B12 B13 1.784(5) .
B12 B8 1.798(3) 7_565
B13 C13 1.601(5) .
B13 B9 1.778(4) 7_565
B13 B8 1.782(3) 7_565
C1 C1' 0.937(14) 7_565
C1 C1' 0.937(14) .
C1 C2 1.461(9) .
C1 C5 1.507(9) .
C1 C5' 1.788(16) 7_565
C1 C5' 1.788(16) .
C1 B3 1.861(4) 7_565
C2 C1' 0.895(13) .
C2 C1' 0.895(13) 7_565
C2 C3 1.579(10) 7_565
C2 C3 1.579(10) .
C2 B7 1.627(7) 7_565
C3 C3 0.892(19) 7_565
C3 C4 1.434(10) .
C3 C5' 1.83(3) .
C3 C1' 1.817(14) .
C4 C5' 1.352(18) .
C4 C5' 1.352(18) 7_565
C4 C3 1.434(10) 7_565
C4 C5 1.533(11) .
C5 C5' 1.10(3) 7_565
C5 C5' 1.10(3) .
C5 C1' 1.965(13) 7_565
C5 C1' 1.965(13) .
C1' C1' 1.103(17) 7_565
C1' C5' 1.690(17) .
C5' C5' 1.83(5) 7_565
